data_4510567
loop_
_publ_author_name
'Eccles, Kevin S.'
'Morrison, Robin E.'
'Maguire, Anita R.'
'Lawrence, Simon E.'

_publ_section_title
;
 Crystal Landscape of Primary Aromatic Thioamides
;
_journal_issue 6
_journal_name_full 'Crystal Growth &amp; Design'
_journal_page_first 2753
_journal_paper_doi 10.1021/cg401891f
_journal_volume 14
_journal_year 2014
_chemical_formula_sum 'C7 H6 Cl N S'
_chemical_formula_weight 171.64
_chemical_name_common '4-Chlorothiobenzamide '
_space_group_crystal_system monoclinic
_space_group_IT_number 14
_space_group_name_Hall '-P 2ybc'
_space_group_name_H-M_alt 'P 1 21/c 1'
_symmetry_space_group_name_Hall '-P 2ybc'
_symmetry_space_group_name_H-M 'P 1 21/c 1'
_atom_sites_solution_hydrogens geom
_atom_sites_solution_primary direct
_atom_sites_solution_secondary difmap
_cell_angle_alpha 90
_cell_angle_beta 100.382(6)
_cell_angle_gamma 90
_cell_formula_units_Z 8
_cell_length_a 19.121(5)
_cell_length_b 10.546(2)
_cell_length_c 7.6632(18)
_cell_measurement_reflns_used 2201
_cell_measurement_temperature 100.(2)
_cell_measurement_theta_max 26.0698
_cell_measurement_theta_min 2.9022
_cell_volume 1520.0(6)
_computing_cell_refinement 'SAINT V7.68A (Bruker AXS, 2009)'
_computing_data_collection
;
'Bruker Instrument Service v2009, 3, 0, 0'
;
_computing_data_reduction 'SAINT V7.68A (Bruker AXS, 2009)'
_computing_molecular_graphics 'Mercury 3.0 (Macrae et al, 2008)'
_computing_structure_refinement 'SHELXL-97 (Sheldrick, 2008)'
_computing_structure_solution 'SHELXS-97 (Sheldrick, 2008)'
_diffrn_ambient_temperature 100.(2)
_diffrn_detector_area_resol_mean 8.3333
_diffrn_measured_fraction_theta_full 0.990
_diffrn_measured_fraction_theta_max 0.990
_diffrn_measurement_device_type 'Bruker APEX II DUO'
_diffrn_measurement_method '\f & \w  scans'
_diffrn_radiation_monochromator graphite
_diffrn_radiation_source 'fine-focus sealed tube'
_diffrn_radiation_type MoK\a
_diffrn_radiation_wavelength 0.71073
_diffrn_reflns_av_R_equivalents 0.0551
_diffrn_reflns_av_sigmaI/netI 0.0609
_diffrn_reflns_limit_h_max 21
_diffrn_reflns_limit_h_min -23
_diffrn_reflns_limit_k_max 12
_diffrn_reflns_limit_k_min -13
_diffrn_reflns_limit_l_max 9
_diffrn_reflns_limit_l_min -9
_diffrn_reflns_number 10910
_diffrn_reflns_theta_full 26.41
_diffrn_reflns_theta_max 26.41
_diffrn_reflns_theta_min 2.17
_exptl_absorpt_coefficient_mu 0.692
_exptl_absorpt_correction_T_max 0.89
_exptl_absorpt_correction_T_min 0.64
_exptl_absorpt_correction_type multi-scan
_exptl_absorpt_process_details 'SADABS V2008/1 (Bruker AXS)'
_exptl_crystal_colour yellow
_exptl_crystal_density_diffrn 1.500
_exptl_crystal_density_method 'not measured'
_exptl_crystal_description 'Plate '
_exptl_crystal_F_000 704
_exptl_crystal_size_max 0.280
_exptl_crystal_size_mid 0.230
_exptl_crystal_size_min 0.180
_refine_diff_density_max 0.875
_refine_diff_density_min -0.523
_refine_ls_extinction_method none
_refine_ls_goodness_of_fit_ref 1.131
_refine_ls_hydrogen_treatment mixed
_refine_ls_matrix_type full
_refine_ls_number_parameters 197
_refine_ls_number_reflns 3094
_refine_ls_number_restraints 2
_refine_ls_restrained_S_all 1.131
_refine_ls_R_factor_all 0.0828
_refine_ls_R_factor_gt 0.0615
_refine_ls_shift/su_max 0.000
_refine_ls_shift/su_mean 0.000
_refine_ls_structure_factor_coef Fsqd
_refine_ls_weighting_details 'calc w=1/[\s^2^(Fo^2^)+(0.0839P)^2^+2.9390P] where P=(Fo^2^+2Fc^2^)/3'
_refine_ls_weighting_scheme calc
_refine_ls_wR_factor_gt 0.1677
_refine_ls_wR_factor_ref 0.1792
_reflns_number_gt 2342
_reflns_number_total 3094
_reflns_threshold_expression >2sigma(I)
_cod_data_source_file cg401891f_si_003.cif
_cod_data_source_block Compound_14_Beta
_cod_depositor_comments 'Adding full bibliography for 4510565--4510578.cif.'
_cod_database_code 4510567

loop_
_space_group_symop_operation_xyz
'x, y, z'
'-x, y+1/2, -z+1/2'
'-x, -y, -z'
'x, -y-1/2, z-1/2'

loop_
_atom_site_type_symbol
_atom_site_label
_atom_site_fract_x
_atom_site_fract_y
_atom_site_fract_z
_atom_site_U_iso_or_equiv
_atom_site_adp_type
_atom_site_calc_flag
_atom_site_refinement_flags
_atom_site_occupancy
C C1 0.5808(2) 0.8845(4) 0.3369(5) 0.0167(9) Uani d . 1
C C2 0.6139(3) 0.9679(4) 0.2345(6) 0.0220(10) Uani d . 1
H H2 0.5861 1.0276 0.159 0.026 Uiso calc R 1
C C3 0.6867(3) 0.9638(4) 0.2426(6) 0.0223(10) Uani d . 1
H H3 0.709 1.0216 0.175 0.027 Uiso calc R 1
C C4 0.7270(2) 0.8744(4) 0.3504(6) 0.0202(9) Uani d . 1
C C5 0.6951(2) 0.7903(4) 0.4505(6) 0.0216(10) Uani d . 1
H H5 0.7229 0.7291 0.5231 0.026 Uiso calc R 1
C C6 0.6228(2) 0.7960(4) 0.4442(6) 0.0208(9) Uani d . 1
H H6 0.601 0.7388 0.5138 0.025 Uiso calc R 1
C C7 0.5027(2) 0.8874(4) 0.3298(5) 0.0174(9) Uani d . 1
S S8 0.46066(6) 0.76264(10) 0.40176(15) 0.0211(3) Uani d . 1
H H9A 0.488(3) 1.055(6) 0.238(7) 0.031(15) Uiso d . 1
H H9B 0.4213(18) 1.002(5) 0.267(7) 0.022(13) Uiso d D 1
N N9 0.4666(2) 0.9904(4) 0.2684(5) 0.0206(8) Uani d D 1
Cl Cl10 0.81807(6) 0.86680(11) 0.36061(16) 0.0282(3) Uani d . 1
C C11 0.1854(2) 0.8328(4) 1.0264(6) 0.0198(9) Uani d . 1
C C12 0.1419(3) 0.9394(4) 0.9857(6) 0.0247(10) Uani d . 1
H H12 0.1602 1.0212 1.0195 0.03 Uiso calc R 1
C C13 0.0732(3) 0.9272(5) 0.8979(6) 0.0278(11) Uani d . 1
H H13 0.044 1.0001 0.8719 0.033 Uiso calc R 1
C C14 0.0464(2) 0.8080(5) 0.8471(6) 0.0266(10) Uani d . 1
C C15 0.0874(3) 0.7004(4) 0.8888(6) 0.0274(11) Uani d . 1
H H15 0.068 0.6189 0.8574 0.033 Uiso calc R 1
C C16 0.1568(2) 0.7125(4) 0.9763(6) 0.0240(10) Uani d . 1
H H16 0.1855 0.639 1.0029 0.029 Uiso calc R 1
C C17 0.2600(2) 0.8481(4) 1.1194(6) 0.0202(9) Uani d . 1
S S18 0.28467(6) 0.97292(10) 1.25301(15) 0.0215(3) Uani d . 1
H H19A 0.297(3) 0.707(7) 1.019(9) 0.05(2) Uiso d . 1
H H19B 0.3497(18) 0.759(4) 1.145(6) 0.011(11) Uiso d D 1
N N19 0.3063(2) 0.7601(4) 1.0916(6) 0.0230(9) Uani d D 1
Cl Cl20 -0.04029(6) 0.79439(14) 0.73227(18) 0.0372(4) Uani d . 1

loop_
_atom_site_aniso_label
_atom_site_aniso_U_11
_atom_site_aniso_U_22
_atom_site_aniso_U_33
_atom_site_aniso_U_12
_atom_site_aniso_U_13
_atom_site_aniso_U_23
C1 0.027(2) 0.0068(19) 0.016(2) 0.0001(17) 0.0040(17) -0.0008(15)
C2 0.033(3) 0.0076(19) 0.026(2) 0.0020(18) 0.007(2) 0.0033(17)
C3 0.036(3) 0.008(2) 0.025(2) -0.0014(18) 0.011(2) 0.0045(17)
C4 0.023(2) 0.012(2) 0.026(2) 0.0001(18) 0.0049(18) -0.0025(17)
C5 0.028(2) 0.014(2) 0.023(2) 0.0024(18) 0.0048(19) 0.0026(17)
C6 0.031(2) 0.012(2) 0.020(2) -0.0009(18) 0.0047(19) 0.0052(17)
C7 0.032(2) 0.0070(19) 0.013(2) -0.0004(17) 0.0042(18) -0.0006(15)
S8 0.0270(6) 0.0090(5) 0.0279(6) -0.0019(4) 0.0067(5) 0.0019(4)
N9 0.023(2) 0.0085(18) 0.030(2) 0.0006(16) 0.0052(17) 0.0043(15)
Cl10 0.0253(6) 0.0237(6) 0.0366(7) 0.0000(5) 0.0084(5) 0.0010(5)
C11 0.027(2) 0.013(2) 0.020(2) 0.0013(18) 0.0056(18) 0.0011(17)
C12 0.032(3) 0.011(2) 0.031(3) -0.0014(19) 0.006(2) -0.0007(18)
C13 0.028(3) 0.022(2) 0.033(3) 0.004(2) 0.007(2) 0.011(2)
C14 0.020(2) 0.032(3) 0.027(3) -0.003(2) 0.0038(19) 0.002(2)
C15 0.033(3) 0.019(2) 0.031(3) -0.005(2) 0.009(2) -0.0044(19)
C16 0.031(2) 0.012(2) 0.029(3) 0.0000(19) 0.007(2) -0.0015(18)
C17 0.030(2) 0.012(2) 0.020(2) -0.0001(18) 0.0076(18) 0.0068(17)
S18 0.0276(6) 0.0109(5) 0.0258(6) -0.0002(4) 0.0041(5) -0.0024(4)
N19 0.025(2) 0.0148(19) 0.028(2) 0.0017(17) 0.0001(18) -0.0032(17)
Cl20 0.0252(6) 0.0446(8) 0.0395(8) -0.0044(5) -0.0003(5) -0.0006(6)

loop_
_atom_type_symbol
_atom_type_description
_atom_type_scat_dispersion_real
_atom_type_scat_dispersion_imag
_atom_type_scat_source
C C 0.0033 0.0016 'International Tables Vol C Tables 4.2.6.8 and 6.1.1.4'
H H 0.0000 0.0000 'International Tables Vol C Tables 4.2.6.8 and 6.1.1.4'
N N 0.0061 0.0033 'International Tables Vol C Tables 4.2.6.8 and 6.1.1.4'
S S 0.1246 0.1234 'International Tables Vol C Tables 4.2.6.8 and 6.1.1.4'
Cl Cl 0.1484 0.1585 'International Tables Vol C Tables 4.2.6.8 and 6.1.1.4'

loop_
_geom_angle_atom_site_label_1
_geom_angle_atom_site_label_2
_geom_angle_atom_site_label_3
_geom_angle
C6 C1 C2 118.6(4)
C6 C1 C7 120.2(4)
C2 C1 C7 121.2(4)
C3 C2 C1 120.5(4)
C3 C2 H2 119.8
C1 C2 H2 119.8
C2 C3 C4 119.5(4)
C2 C3 H3 120.2
C4 C3 H3 120.2
C5 C4 C3 120.7(4)
C5 C4 Cl10 119.0(3)
C3 C4 Cl10 120.2(3)
C6 C5 C4 119.5(4)
C6 C5 H5 120.2
C4 C5 H5 120.2
C5 C6 C1 121.1(4)
C5 C6 H6 119.4
C1 C6 H6 119.4
N9 C7 C1 119.0(4)
N9 C7 S8 120.5(4)
C1 C7 S8 120.5(3)
C7 N9 H9A 120.(4)
C7 N9 H9B 125.(3)
H9A N9 H9B 114.(5)
C12 C11 C16 118.6(4)
C12 C11 C17 120.0(4)
C16 C11 C17 121.4(4)
C13 C12 C11 120.9(4)
C13 C12 H12 119.6
C11 C12 H12 119.6
C12 C13 C14 119.7(4)
C12 C13 H13 120.2
C14 C13 H13 120.2
C15 C14 C13 120.9(4)
C15 C14 Cl20 119.9(4)
C13 C14 Cl20 119.2(4)
C16 C15 C14 119.4(4)
C16 C15 H15 120.3
C14 C15 H15 120.3
C15 C16 C11 120.5(4)
C15 C16 H16 119.8
C11 C16 H16 119.8
N19 C17 C11 117.3(4)
N19 C17 S18 121.6(4)
C11 C17 S18 121.1(3)
C17 N19 H19A 122.(5)
C17 N19 H19B 123.(3)
H19A N19 H19B 114.(6)

loop_
_geom_bond_atom_site_label_1
_geom_bond_atom_site_label_2
_geom_bond_distance
C1 C6 1.397(6)
C1 C2 1.403(6)
C1 C7 1.486(6)
C2 C3 1.382(7)
C2 H2 0.95
C3 C4 1.391(6)
C3 H3 0.95
C4 C5 1.384(6)
C4 Cl10 1.731(5)
C5 C6 1.376(6)
C5 H5 0.95
C6 H6 0.95
C7 N9 1.326(5)
C7 S8 1.686(4)
N9 H9A 0.85(6)
N9 H9B 0.87(3)
C11 C12 1.399(6)
C11 C16 1.407(6)
C11 C17 1.485(6)
C12 C13 1.370(7)
C12 H12 0.95
C13 C14 1.386(7)
C13 H13 0.95
C14 C15 1.383(7)
C14 Cl20 1.737(5)
C15 C16 1.381(7)
C15 H15 0.95
C16 H16 0.95
C17 N19 1.326(6)
C17 S18 1.682(5)
N19 H19A 0.79(7)
N19 H19B 0.86(3)

loop_
_geom_hbond_atom_site_label_D
_geom_hbond_atom_site_label_H
_geom_hbond_atom_site_label_A
_geom_hbond_site_symmetry_A
_geom_hbond_distance_DH
_geom_hbond_distance_HA
_geom_hbond_distance_DA
_geom_hbond_angle_DHA
N9 H9A S8 2_655 0.85(6) 2.70(6) 3.540(4) 171.(5)
N9 H9B S18 1_554 0.87(3) 2.61(3) 3.465(4) 165.(4)
N19 H19A S18 4_575 0.79(7) 2.76(7) 3.543(5) 171.(6)
N19 H19B S8 1_556 0.86(3) 2.62(3) 3.440(5) 161.(4)

loop_
_geom_torsion_atom_site_label_1
_geom_torsion_atom_site_label_2
_geom_torsion_atom_site_label_3
_geom_torsion_atom_site_label_4
_geom_torsion
C6 C1 C2 C3 -1.2(6)
C7 C1 C2 C3 -179.9(4)
C1 C2 C3 C4 1.4(6)
C2 C3 C4 C5 -0.5(7)
C2 C3 C4 Cl10 179.4(3)
C3 C4 C5 C6 -0.5(7)
Cl10 C4 C5 C6 179.7(3)
C4 C5 C6 C1 0.6(7)
C2 C1 C6 C5 0.3(6)
C7 C1 C6 C5 178.9(4)
C6 C1 C7 N9 161.9(4)
C2 C1 C7 N9 -19.5(6)
C6 C1 C7 S8 -17.1(5)
C2 C1 C7 S8 161.5(3)
C16 C11 C12 C13 -0.5(7)
C17 C11 C12 C13 179.1(4)
C11 C12 C13 C14 -0.6(7)
C12 C13 C14 C15 2.1(7)
C12 C13 C14 Cl20 -178.8(4)
C13 C14 C15 C16 -2.5(7)
Cl20 C14 C15 C16 178.5(4)
C14 C15 C16 C11 1.4(7)
C12 C11 C16 C15 0.1(7)
C17 C11 C16 C15 -179.5(4)
C12 C11 C17 N19 -152.8(4)
C16 C11 C17 N19 26.8(6)
C12 C11 C17 S18 26.8(6)
C16 C11 C17 S18 -153.7(4)
